data_1563833
loop_
_publ_author_name
'Romanowski, Grzegorz'
'Kira, Jaromir'
'Wera, Micha\/l'

_publ_section_title
;
 Synthesis, structure, spectroscopic characterization and catalytic
 activity of chiral dioxidomolybdenum(VI) Schiff base complexes derived
 from R(&#x2212;)-2-amino-1-propanol
;
_journal_name_full 'Inorganica Chimica Acta'
_journal_page_first 156
_journal_page_last 164
_journal_paper_doi 10.1016/j.ica.2018.08.022
_journal_volume 483
_journal_year 2018
_chemical_absolute_configuration rm
_chemical_formula_sum 'C12 H17 Mo N O5'
_chemical_formula_weight 351.20
_space_group_crystal_system monoclinic
_space_group_IT_number 4
_space_group_name_Hall 'P 2yb'
_space_group_name_H-M_alt 'P 1 21 1'
_atom_sites_solution_hydrogens geom
_audit_creation_method SHELXL-2014/7
_cell_angle_alpha 90
_cell_angle_beta 110.141(6)
_cell_angle_gamma 90
_cell_formula_units_Z 4
_cell_length_a 11.1573(6)
_cell_length_b 10.9549(4)
_cell_length_c 12.3044(6)
_cell_measurement_reflns_used 10472
_cell_measurement_temperature 295(2)
_cell_measurement_theta_max 26.00
_cell_measurement_theta_min 3.39
_cell_volume 1411.96(13)
_computing_structure_refinement 'SHELXL-2014/7 (Sheldrick, 2014)'
_diffrn_ambient_temperature 295(2)
_diffrn_detector_area_resol_mean 10.4002
_diffrn_measured_fraction_theta_full 0.998
_diffrn_measured_fraction_theta_max 0.998
_diffrn_measurement_device_type 'Xcalibur, Ruby, Gemini ultra'
_diffrn_measurement_method /w
_diffrn_radiation_type MoK\a
_diffrn_radiation_wavelength 0.71073
_diffrn_reflns_av_R_equivalents 0.0339
_diffrn_reflns_av_unetI/netI 0.0401
_diffrn_reflns_Laue_measured_fraction_full 0.998
_diffrn_reflns_Laue_measured_fraction_max 0.998
_diffrn_reflns_limit_h_max 13
_diffrn_reflns_limit_h_min -13
_diffrn_reflns_limit_k_max 13
_diffrn_reflns_limit_k_min -10
_diffrn_reflns_limit_l_max 15
_diffrn_reflns_limit_l_min -14
_diffrn_reflns_number 9728
_diffrn_reflns_point_group_measured_fraction_full 0.813
_diffrn_reflns_point_group_measured_fraction_max 0.813
_diffrn_reflns_theta_full 25.998
_diffrn_reflns_theta_max 25.998
_diffrn_reflns_theta_min 3.391
_diffrn_source 'Enhance (Mo) X-ray Source'
_exptl_absorpt_coefficient_mu 0.944
_exptl_absorpt_correction_T_max 0.977
_exptl_absorpt_correction_T_min 0.743
_exptl_absorpt_correction_type multi-scan
_exptl_absorpt_process_details
;
CrysAlisPro, Agilent Technologies,
Version 1.171.36.28 (release 01-02-2013 CrysAlis171 .NET)
(compiled Feb  1 2013,16:14:44)
Empirical absorption correction using spherical harmonics,
 implemented in SCALE3 ABSPACK scaling algorithm.
;
_exptl_crystal_colour yellow
_exptl_crystal_density_diffrn 1.652
_exptl_crystal_description block
_exptl_crystal_F_000 712
_exptl_crystal_size_max 0.99
_exptl_crystal_size_mid 0.72
_exptl_crystal_size_min 0.36
_refine_diff_density_max 0.414
_refine_diff_density_min -0.657
_refine_diff_density_rms 0.072
_refine_ls_abs_structure_details
;
 Flack x determined using 1465 quotients [(I+)-(I-)]/[(I+)+(I-)]
 (Parsons, Flack and Wagner, Acta Cryst. B69 (2013) 249-259).
;
_refine_ls_abs_structure_Flack -0.01(5)
_refine_ls_extinction_coef .
_refine_ls_extinction_method none
_refine_ls_goodness_of_fit_ref 1.042
_refine_ls_hydrogen_treatment constr
_refine_ls_matrix_type full
_refine_ls_number_parameters 349
_refine_ls_number_reflns 4520
_refine_ls_number_restraints 1
_refine_ls_restrained_S_all 1.042
_refine_ls_R_factor_all 0.0336
_refine_ls_R_factor_gt 0.0309
_refine_ls_shift/su_max 0.001
_refine_ls_shift/su_mean 0.000
_refine_ls_structure_factor_coef Fsqd
_refine_ls_weighting_details 'w=1/[\s^2^(Fo^2^)+(0.0481P)^2^] where P=(Fo^2^+2Fc^2^)/3'
_refine_ls_weighting_scheme calc
_refine_ls_wR_factor_gt 0.0778
_refine_ls_wR_factor_ref 0.0800
_reflns_Friedel_coverage 0.545
_reflns_Friedel_fraction_full 0.607
_reflns_Friedel_fraction_max 0.607
_reflns_number_gt 4282
_reflns_number_total 4520
_reflns_threshold_expression 'I > 2\s(I)'
_cod_data_source_file JSSC-2018-483-156.cif
_cod_data_source_block I
_cod_original_cell_volume 1411.97(13)
_cod_original_sg_symbol_H-M 'P 21'
_cod_database_code 1563833
_shelx_shelxl_version_number 2014/7
_shelx_space_group_comment
;
The symmetry employed for this shelxl refinement is uniquely defined
by the following loop, which should always be used as a source of
symmetry information in preference to the above space-group names.
They are only intended as comments.
;

loop_
_space_group_symop_operation_xyz
'x, y, z'
'-x, y+1/2, -z'

loop_
_atom_site_label
_atom_site_type_symbol
_atom_site_fract_x
_atom_site_fract_y
_atom_site_fract_z
_atom_site_U_iso_or_equiv
_atom_site_adp_type
_atom_site_occupancy
_atom_site_site_symmetry_order
_atom_site_calc_flag
_atom_site_refinement_flags_posn
_atom_site_refinement_flags_adp
_atom_site_refinement_flags_occupancy
_atom_site_disorder_assembly
_atom_site_disorder_group
Mo1 Mo 0.73036(4) 0.20277(3) 0.13237(4) 0.03196(14) Uani 1 1 d . . . . .
O1 O 0.8639(4) 0.1271(4) 0.0874(3) 0.0394(9) Uani 1 1 d . . . . .
N1 N 0.8426(4) 0.1116(4) 0.3034(3) 0.0297(10) Uani 1 1 d . . . . .
C1 C 0.9365(5) 0.0282(6) 0.1197(4) 0.0314(12) Uani 1 1 d . . . . .
O2 O 0.6697(4) 0.2805(4) 0.2458(3) 0.0399(9) Uani 1 1 d . . . . .
C2 C 0.9841(6) -0.0266(7) 0.0416(5) 0.0444(16) Uani 1 1 d . . . . .
H2A H 0.9613 0.0045 -0.0331 0.053 Uiso 1 1 calc R U . . .
Mo2 Mo 0.77863(4) 0.63452(4) 0.35964(4) 0.03424(15) Uani 1 1 d . . . . .
O3 O 0.6791(4) 0.3151(4) 0.0306(3) 0.0461(10) Uani 1 1 d . . . . .
C3 C 1.0636(6) -0.1253(7) 0.0714(5) 0.0465(16) Uani 1 1 d . . . . .
H3B H 1.0936 -0.1598 0.0166 0.056 Uiso 1 1 calc R U . . .
O4 O 0.6222(4) 0.0892(4) 0.0896(3) 0.0489(11) Uani 1 1 d . . . . .
C4 C 1.1007(5) -0.1753(6) 0.1816(5) 0.0367(13) Uani 1 1 d . . . . .
O5 O 0.9034(4) 0.3393(4) 0.2173(4) 0.0444(10) Uani 1 1 d . . . . .
H5B H 0.8780 0.4204 0.2155 0.053 Uiso 1 1 calc R U . . .
C5 C 1.0523(6) -0.1229(6) 0.2591(5) 0.0329(13) Uani 1 1 d . . . . .
H5A H 1.0749 -0.1558 0.3331 0.039 Uiso 1 1 calc R U . . .
C6 C 0.9700(5) -0.0216(5) 0.2312(4) 0.0281(12) Uani 1 1 d . . . . .
C7 C 0.9257(5) 0.0291(5) 0.3199(4) 0.0300(12) Uani 1 1 d . . . . .
H7A H 0.9616 -0.0017 0.3946 0.036 Uiso 1 1 calc R U . . .
C8 C 0.8105(5) 0.1621(5) 0.4025(5) 0.0379(13) Uani 1 1 d . . . . .
H8A H 0.8699 0.2286 0.4376 0.045 Uiso 1 1 calc R U . . .
C9 C 0.6764(5) 0.2157(7) 0.3464(5) 0.0446(14) Uani 1 1 d . . . . .
H9A H 0.6138 0.1504 0.3268 0.054 Uiso 1 1 calc R U . . .
H9B H 0.6572 0.2699 0.4005 0.054 Uiso 1 1 calc R U . . .
C10 C 0.8155(7) 0.0700(8) 0.4950(5) 0.0556(18) Uani 1 1 d . . . . .
H10A H 0.9028 0.0555 0.5422 0.083 Uiso 1 1 calc R U . . .
H10B H 0.7772 -0.0050 0.4594 0.083 Uiso 1 1 calc R U . . .
H10C H 0.7697 0.1010 0.5424 0.083 Uiso 1 1 calc R U . . .
C11 C 1.1890(6) -0.2833(7) 0.2134(5) 0.0538(17) Uani 1 1 d . . . . .
H11A H 1.2680 -0.2596 0.2716 0.081 Uiso 1 1 calc R U . . .
H11B H 1.2053 -0.3118 0.1461 0.081 Uiso 1 1 calc R U . . .
H11C H 1.1501 -0.3473 0.2430 0.081 Uiso 1 1 calc R U . . .
C12 C 1.0361(6) 0.3232(7) 0.2696(7) 0.058(2) Uani 1 1 d . . . . .
H12A H 1.0799 0.3876 0.2457 0.087 Uiso 1 1 calc R U . . .
H12B H 1.0602 0.2460 0.2464 0.087 Uiso 1 1 calc R U . . .
H12C H 1.0587 0.3249 0.3522 0.087 Uiso 1 1 calc R U . . .
O21 O 0.6478(3) 0.7053(5) 0.4101(3) 0.0400(9) Uani 1 1 d . . . . .
N21 N 0.6807(4) 0.7510(4) 0.2011(4) 0.0293(10) Uani 1 1 d . . . . .
C21 C 0.5673(5) 0.8018(6) 0.3792(4) 0.0346(13) Uani 1 1 d . . . . .
O22 O 0.8317(4) 0.5650(4) 0.2375(3) 0.0442(10) Uani 1 1 d . . . . .
C22 C 0.5122(6) 0.8428(7) 0.4583(5) 0.0455(16) Uani 1 1 d . . . . .
H22A H 0.5330 0.8052 0.5302 0.055 Uiso 1 1 calc R U . . .
O23 O 0.8206(4) 0.5115(5) 0.4492(4) 0.0546(12) Uani 1 1 d . . . . .
C23 C 0.4268(6) 0.9390(6) 0.4308(5) 0.0449(16) Uani 1 1 d . . . . .
H23B H 0.3929 0.9663 0.4857 0.054 Uiso 1 1 calc R U . . .
O24 O 0.8957(4) 0.7394(5) 0.4159(4) 0.0540(13) Uani 1 1 d . . . . .
C24 C 0.3903(5) 0.9956(6) 0.3242(5) 0.0372(13) Uani 1 1 d . . . . .
O25 O 0.6014(4) 0.5117(4) 0.2579(4) 0.0517(11) Uani 1 1 d . . . . .
H25B H 0.6238 0.4386 0.2315 0.062 Uiso 1 1 calc R U . . .
C25 C 0.4443(6) 0.9530(6) 0.2454(5) 0.0348(14) Uani 1 1 d . . . . .
H25A H 0.4207 0.9892 0.1727 0.042 Uiso 1 1 calc R U . . .
C26 C 0.5324(5) 0.8583(5) 0.2712(4) 0.0309(13) Uani 1 1 d . . . . .
C27 C 0.5896(5) 0.8274(5) 0.1847(5) 0.0307(12) Uani 1 1 d . . . . .
H27A H 0.5578 0.8657 0.1130 0.037 Uiso 1 1 calc R U . . .
C28 C 0.7406(5) 0.7328(5) 0.1127(4) 0.0342(12) Uani 1 1 d . . . . .
H28A H 0.8208 0.7789 0.1379 0.041 Uiso 1 1 calc R U . . .
C29 C 0.7748(6) 0.6016(6) 0.1189(5) 0.0471(16) Uani 1 1 d . . . . .
H29A H 0.6988 0.5533 0.0817 0.056 Uiso 1 1 calc R U . . .
H29B H 0.8343 0.5875 0.0784 0.056 Uiso 1 1 calc R U . . .
C30 C 0.6654(6) 0.7740(7) -0.0096(4) 0.0507(17) Uani 1 1 d . . . . .
H30A H 0.6490 0.8600 -0.0097 0.076 Uiso 1 1 calc R U . . .
H30B H 0.5859 0.7306 -0.0374 0.076 Uiso 1 1 calc R U . . .
H30C H 0.7138 0.7574 -0.0591 0.076 Uiso 1 1 calc R U . . .
C31 C 0.2963(6) 1.1013(6) 0.2948(5) 0.0464(16) Uani 1 1 d . . . . .
H31A H 0.2589 1.1092 0.3539 0.070 Uiso 1 1 calc R U . . .
H31B H 0.2304 1.0860 0.2217 0.070 Uiso 1 1 calc R U . . .
H31C H 0.3402 1.1753 0.2901 0.070 Uiso 1 1 calc R U . . .
C32 C 0.4696(7) 0.5267(8) 0.2293(7) 0.066(2) Uani 1 1 d . . . . .
H32A H 0.4290 0.4482 0.2176 0.099 Uiso 1 1 calc R U . . .
H32B H 0.4367 0.5739 0.1596 0.099 Uiso 1 1 calc R U . . .
H32C H 0.4526 0.5684 0.2911 0.099 Uiso 1 1 calc R U . . .

loop_
_atom_site_aniso_label
_atom_site_aniso_U_11
_atom_site_aniso_U_22
_atom_site_aniso_U_33
_atom_site_aniso_U_23
_atom_site_aniso_U_13
_atom_site_aniso_U_12
Mo1 0.0324(2) 0.0275(3) 0.0361(3) 0.0013(2) 0.0119(2) 0.0040(2)
O1 0.052(2) 0.035(2) 0.0377(18) 0.010(2) 0.0242(18) 0.019(2)
N1 0.031(2) 0.031(3) 0.031(2) -0.0055(19) 0.0144(18) -0.004(2)
C1 0.033(3) 0.029(3) 0.035(3) 0.001(2) 0.015(2) 0.003(3)
O2 0.040(2) 0.033(2) 0.050(2) -0.001(2) 0.0194(18) 0.0098(19)
C2 0.055(4) 0.054(4) 0.032(3) 0.005(3) 0.024(3) 0.014(3)
Mo2 0.0324(2) 0.0336(3) 0.0360(3) 0.0044(2) 0.0108(2) 0.0075(2)
O3 0.041(2) 0.040(3) 0.053(2) 0.013(2) 0.011(2) 0.008(2)
C3 0.057(4) 0.044(4) 0.044(3) -0.007(3) 0.024(3) 0.013(3)
O4 0.051(2) 0.041(3) 0.052(2) -0.007(2) 0.014(2) -0.012(2)
C4 0.033(3) 0.035(3) 0.042(3) -0.004(3) 0.013(2) 0.002(3)
O5 0.034(2) 0.024(2) 0.074(3) -0.003(2) 0.018(2) 0.0025(18)
C5 0.039(3) 0.024(3) 0.037(3) 0.002(3) 0.015(3) 0.005(3)
C6 0.029(3) 0.026(3) 0.029(3) 0.000(2) 0.011(2) 0.000(2)
C7 0.035(3) 0.029(3) 0.027(2) -0.001(2) 0.012(2) 0.001(2)
C8 0.041(3) 0.040(3) 0.040(3) -0.010(3) 0.022(2) -0.005(3)
C9 0.044(3) 0.044(3) 0.058(3) -0.009(3) 0.032(3) 0.000(3)
C10 0.070(4) 0.065(5) 0.042(3) 0.002(3) 0.032(3) 0.004(4)
C11 0.058(4) 0.048(4) 0.055(3) -0.004(3) 0.020(3) 0.019(4)
C12 0.042(4) 0.041(4) 0.084(5) -0.010(4) 0.012(4) -0.002(3)
O21 0.046(2) 0.043(2) 0.0363(18) 0.009(2) 0.0212(17) 0.013(3)
N21 0.032(2) 0.026(2) 0.033(2) -0.0015(19) 0.0141(19) -0.0006(19)
C21 0.037(3) 0.033(3) 0.037(3) 0.003(3) 0.016(3) 0.005(3)
O22 0.050(2) 0.039(3) 0.049(2) 0.006(2) 0.025(2) 0.017(2)
C22 0.053(4) 0.055(4) 0.036(3) 0.009(3) 0.025(3) 0.018(3)
O23 0.057(3) 0.052(3) 0.055(2) 0.022(2) 0.019(2) 0.018(2)
C23 0.046(3) 0.054(4) 0.043(3) -0.001(3) 0.026(3) 0.012(3)
O24 0.044(2) 0.059(3) 0.055(2) -0.005(2) 0.013(2) -0.007(2)
C24 0.032(3) 0.032(3) 0.051(3) -0.001(3) 0.017(3) 0.005(3)
O25 0.042(2) 0.033(2) 0.081(3) -0.007(2) 0.023(2) 0.001(2)
C25 0.036(3) 0.034(4) 0.032(3) 0.000(3) 0.010(3) -0.001(3)
C26 0.033(3) 0.029(3) 0.032(3) -0.001(3) 0.013(3) 0.004(3)
C27 0.034(3) 0.025(3) 0.033(3) -0.002(2) 0.012(2) -0.002(2)
C28 0.034(3) 0.038(3) 0.035(3) -0.003(2) 0.017(2) 0.002(2)
C29 0.059(4) 0.045(4) 0.045(3) 0.001(3) 0.027(3) 0.014(3)
C30 0.063(4) 0.060(4) 0.033(3) -0.001(3) 0.022(3) 0.013(4)
C31 0.044(3) 0.036(4) 0.059(3) -0.007(3) 0.018(3) 0.009(3)
C32 0.043(4) 0.056(5) 0.084(5) -0.015(5) 0.004(4) 0.002(4)

loop_
_atom_type_symbol
_atom_type_description
_atom_type_scat_dispersion_real
_atom_type_scat_dispersion_imag
_atom_type_scat_source
C C 0.0033 0.0016 'International Tables Vol C Tables 4.2.6.8 and 6.1.1.4'
H H 0.0000 0.0000 'International Tables Vol C Tables 4.2.6.8 and 6.1.1.4'
Mo Mo -1.6832 0.6857 'International Tables Vol C Tables 4.2.6.8 and 6.1.1.4'
N N 0.0061 0.0033 'International Tables Vol C Tables 4.2.6.8 and 6.1.1.4'
O O 0.0106 0.0060 'International Tables Vol C Tables 4.2.6.8 and 6.1.1.4'

loop_
_geom_angle_atom_site_label_1
_geom_angle_atom_site_label_2
_geom_angle_atom_site_label_3
_geom_angle
_geom_angle_site_symmetry_1
_geom_angle_site_symmetry_3
O4 Mo1 O3 106.2(2) . .
O4 Mo1 O2 99.14(19) . .
O3 Mo1 O2 95.72(19) . .
O4 Mo1 O1 97.6(2) . .
O3 Mo1 O1 101.20(19) . .
O2 Mo1 O1 151.76(16) . .
O4 Mo1 N1 94.11(18) . .
O3 Mo1 N1 158.92(19) . .
O2 Mo1 N1 75.24(16) . .
O1 Mo1 N1 81.04(14) . .
O4 Mo1 O5 170.28(19) . .
O3 Mo1 O5 83.41(18) . .
O2 Mo1 O5 80.78(15) . .
O1 Mo1 O5 78.90(17) . .
N1 Mo1 O5 76.42(15) . .
C1 O1 Mo1 135.3(3) . .
C7 N1 C8 120.3(4) . .
C7 N1 Mo1 127.1(3) . .
C8 N1 Mo1 112.5(3) . .
O1 C1 C2 119.1(5) . .
O1 C1 C6 122.6(5) . .
C2 C1 C6 118.3(5) . .
C9 O2 Mo1 119.0(4) . .
C3 C2 C1 121.7(5) . .
O24 Mo2 O23 105.7(2) . .
O24 Mo2 O21 99.1(2) . .
O23 Mo2 O21 100.4(2) . .
O24 Mo2 O22 100.5(2) . .
O23 Mo2 O22 95.8(2) . .
O21 Mo2 O22 150.11(15) . .
O24 Mo2 N21 92.58(19) . .
O23 Mo2 N21 160.9(2) . .
O21 Mo2 N21 81.79(15) . .
O22 Mo2 N21 75.03(16) . .
O24 Mo2 O25 170.87(19) . .
O23 Mo2 O25 83.4(2) . .
O21 Mo2 O25 79.16(18) . .
O22 Mo2 O25 77.89(17) . .
N21 Mo2 O25 78.32(16) . .
C2 C3 C4 121.5(5) . .
C5 C4 C3 117.2(6) . .
C5 C4 C11 121.9(5) . .
C3 C4 C11 120.9(5) . .
C12 O5 Mo1 133.5(4) . .
C4 C5 C6 122.7(5) . .
C1 C6 C5 118.5(5) . .
C1 C6 C7 122.7(5) . .
C5 C6 C7 118.7(5) . .
N1 C7 C6 125.0(5) . .
N1 C8 C10 114.4(5) . .
N1 C8 C9 104.2(4) . .
C10 C8 C9 111.9(5) . .
O2 C9 C8 109.7(4) . .
C21 O21 Mo2 136.4(3) . .
C27 N21 C28 120.7(4) . .
C27 N21 Mo2 128.7(4) . .
C28 N21 Mo2 110.6(3) . .
O21 C21 C22 117.8(5) . .
O21 C21 C26 123.7(4) . .
C22 C21 C26 118.5(5) . .
C29 O22 Mo2 122.0(3) . .
C23 C22 C21 120.5(6) . .
C24 C23 C22 121.9(5) . .
C23 C24 C25 117.2(5) . .
C23 C24 C31 121.5(5) . .
C25 C24 C31 121.3(5) . .
C32 O25 Mo2 133.0(5) . .
C24 C25 C26 122.4(5) . .
C25 C26 C21 119.5(5) . .
C25 C26 C27 117.4(5) . .
C21 C26 C27 123.0(5) . .
N21 C27 C26 124.2(5) . .
N21 C28 C29 105.5(4) . .
N21 C28 C30 117.1(4) . .
C29 C28 C30 112.6(5) . .
O22 C29 C28 109.8(5) . .

loop_
_geom_bond_atom_site_label_1
_geom_bond_atom_site_label_2
_geom_bond_distance
_geom_bond_site_symmetry_2
Mo1 O4 1.686(4) .
Mo1 O3 1.708(4) .
Mo1 O2 1.944(4) .
Mo1 O1 1.944(3) .
Mo1 N1 2.276(4) .
Mo1 O5 2.380(4) .
O1 C1 1.329(7) .
N1 C7 1.260(7) .
N1 C8 1.490(6) .
C1 C2 1.385(8) .
C1 C6 1.402(7) .
O2 C9 1.407(7) .
C2 C3 1.366(9) .
Mo2 O24 1.698(4) .
Mo2 O23 1.702(4) .
Mo2 O21 1.934(4) .
Mo2 O22 1.950(4) .
Mo2 N21 2.272(4) .
Mo2 O25 2.363(4) .
C3 C4 1.387(8) .
C4 C5 1.373(8) .
C4 C11 1.502(9) .
O5 C12 1.408(8) .
C5 C6 1.405(8) .
C6 C7 1.455(7) .
C8 C10 1.508(9) .
C8 C9 1.533(8) .
O21 C21 1.354(7) .
N21 C27 1.278(7) .
N21 C28 1.474(6) .
C21 C22 1.393(7) .
C21 C26 1.394(7) .
O22 C29 1.434(7) .
C22 C23 1.382(9) .
C23 C24 1.380(8) .
C24 C25 1.386(8) .
C24 C31 1.520(8) .
O25 C32 1.399(8) .
C25 C26 1.389(8) .
C26 C27 1.456(7) .
C28 C29 1.482(8) .
C28 C30 1.518(7) .
